data_2100792
loop_
_publ_author_name
'Souhassou, M.'
'Lecomte, C.'
'Blessing, R. H.'

_publ_section_title
;
 Crystal chemistry of Mg~2~P~2~O~7~.<i>n</i>H~2~O, <i>n</i> = 0, 2 and
 6: magnesium-oxygen coordination and pyrophosphate ligation and
 conformation
;
_journal_issue 4
_journal_name_full 'Acta Crystallographica Section B'
_journal_page_first 370
_journal_page_last 376
_journal_paper_doi 10.1107/S0108768191014313
_journal_volume 48
_journal_year 1992
_chemical_formula_moiety 'Mg2 P2 O7,6(H2 O1)'
_chemical_formula_sum 'H12 Mg2 O13 P2'
_chemical_formula_weight 330.66
_space_group_IT_number 14
_space_group_name_Hall '-P 2yn'
_space_group_name_H-M_alt 'P 1 21/n 1'
_symmetry_cell_setting monoclinic
_symmetry_space_group_name_Hall '-P 2yn'
_symmetry_space_group_name_H-M 'P 1 21/n 1'
_cell_angle_alpha 90
_cell_angle_beta 92.360(14)
_cell_angle_gamma 90
_cell_formula_units_Z 4
_cell_length_a 7.189(2)
_cell_length_b 18.309(8)
_cell_length_c 7.665(5)
_cell_volume 1008.0(8)
_diffrn_radiation_type Mo
_diffrn_radiation_wavelength 0.7107
_exptl_absorpt_coefficient_mu 0.609
_exptl_crystal_density_diffrn 2.18
_exptl_crystal_F_000 680
_cod_data_source_file cr0338.cif
_cod_data_source_block cr0338a
_cod_original_cell_volume 1008.1
_cod_database_code 2100792

loop_
_space_group_symop_id
_space_group_symop_operation_xyz
1 x,y,z
2 -x+1/2,y+1/2,-z+1/2
3 -x,-y,-z
4 x+1/2,-y+1/2,z+1/2

loop_
_atom_site_label
_atom_site_fract_x
_atom_site_fract_y
_atom_site_fract_z
Mg1 .0 .0 .0
Mg2 .5 .0 .5
Mg3 .1946(3) .25541(10) .5264(3)
P1 .2007(2) .09659(8) -.3012(2)
P2 .1693(2) .10375(8) .3232(2)
O1 .0213(5) .07342(19) .1990(5)
O2 .1799(5) .18668(19) .3132(5)
O3 .2753(5) .17353(19) -.3052(5)
O4 .0903(5) .0842(2) .5126(5)
O5 .3583(5) .0686(2) .3147(5)
O6 .0575(5) .0855(2) -.1680(5)
O7 .3560(5) .0403(2) -.2929(5)
O(w)1 .2907(6) -.0223(3) .0255(6)
O(w)2 .1261(6) .3383(2) .3458(5)
O(w)3 .2006(7) .3346(3) .7227(6)
O(w)4 .4715(6) .2831(3) .4976(6)
O(w)5 .2982(6) -.0792(3) .4558(6)
O(w)6 -.0899(6) .2424(3) .5646(7)
H11 .329(8) -.004(3) -.067(8)
H12 .341(9) .000(3) .096(8)
H21 .126(8) .389(4) .381(8)
H22 -.002(9) .335(3) .289(8)
H31 .114(9) .359(4) .780(9)
H32 .295(9) .362(4) .758(9)
H41 .516(10) .284(4) .583(9)
H42 .511(8) .320(3) .409(8)
H51 .308(8) -.114(3) .353(8)
H52 .201(9) -.071(4) .460(9)
H61 -.153(9) .249(4) .472(9)
H62 -.155(9) .250(3) .664(9)

loop_
_geom_bond_atom_site_label_1
_geom_bond_atom_site_label_2
_geom_bond_distance
Mg1 O1 2.033(4)
Mg1 O6 2.077(4)
Mg1 O(w)1 2.131(4)
Mg3 O3 2.046(4)
Mg3 O2 2.061(4)
Mg3 O(w)4 2.074(4)
P1 O4 1.621(4)
P1 O6 1.493(4)
P1 O3 1.507(4)
P1 O7 1.518(4)
Mg2 O7 2.066(4)
Mg2 O(w)5 2.068(4)
Mg2 O5 2.124(4)
Mg3 O(w)3 2.087(5)
Mg3 O(w)6 2.092(5)
Mg3 O(w)2 2.098(4)
P2 O4 1.620(4)
P2 O1 1.504(4)
P2 O5 1.507(4)
P2 O2 1.520(4)
